data_7026101
loop_
_publ_author_name
'Durran, Sean E.'
'Elsegood, Mark R. J.'
'Hammond, Shelly R.'
'Smith, Martin B.'

_publ_section_title
;
 Flexible kappa4-PNN'O-tetradentate ligands: synthesis, complexation and
 structural studies.
;
_journal_issue 30
_journal_name_full 'Dalton transactions (Cambridge, England : 2003)'
_journal_page_first 7136
_journal_page_last 7146
_journal_paper_doi 10.1039/c0dt00200c
_journal_volume 39
_journal_year 2010
_chemical_formula_moiety 'C27 H23 N2 O2 P, C2 H6 O1'
_chemical_formula_sum 'C29 H29 N2 O3 P'
_chemical_formula_weight 484.51
_chemical_name_systematic
;
?
;
_space_group_IT_number 14
_symmetry_cell_setting monoclinic
_symmetry_space_group_name_Hall '-P 2ybc'
_symmetry_space_group_name_H-M 'P 1 21/c 1'
_atom_sites_solution_hydrogens 'geom except NH & OH coords freely refined'
_atom_sites_solution_primary direct
_atom_sites_solution_secondary difmap
_audit_creation_method SHELXL-97
_cell_angle_alpha 90.00
_cell_angle_beta 95.4002(13)
_cell_angle_gamma 90.00
_cell_formula_units_Z 4
_cell_length_a 11.0184(8)
_cell_length_b 18.5035(13)
_cell_length_c 12.7514(9)
_cell_measurement_reflns_used 7430
_cell_measurement_temperature 150(2)
_cell_measurement_theta_max 28.42
_cell_measurement_theta_min 2.15
_cell_volume 2588.2(3)
_computing_cell_refinement 'Bruker SAINT'
_computing_data_collection 'Bruker SMART'
_computing_data_reduction 'Bruker SAINT'
_computing_molecular_graphics 'Bruker SHELXTL'
_computing_publication_material 'Bruker SHELXTL and local programs'
_computing_structure_refinement 'SHELXL-97 (Sheldrick, 2008)'
_computing_structure_solution 'SHELXS-97 (Sheldrick, 2008)'
_diffrn_ambient_temperature 150(2)
_diffrn_measured_fraction_theta_full 1.000
_diffrn_measured_fraction_theta_max 0.993
_diffrn_measurement_device_type 'Bruker SMART 1000 CCD diffractometer'
_diffrn_measurement_method '\w rotation with narrow frames'
_diffrn_radiation_monochromator graphite
_diffrn_radiation_source 'sealed tube'
_diffrn_radiation_type MoK\a
_diffrn_radiation_wavelength 0.71073
_diffrn_reflns_av_R_equivalents 0.0272
_diffrn_reflns_av_sigmaI/netI 0.0279
_diffrn_reflns_limit_h_max 14
_diffrn_reflns_limit_h_min -14
_diffrn_reflns_limit_k_max 23
_diffrn_reflns_limit_k_min -23
_diffrn_reflns_limit_l_max 16
_diffrn_reflns_limit_l_min -16
_diffrn_reflns_number 22131
_diffrn_reflns_theta_full 26.00
_diffrn_reflns_theta_max 27.50
_diffrn_reflns_theta_min 1.86
_diffrn_standards_decay_% 0
_diffrn_standards_number 0
_exptl_absorpt_coefficient_mu 0.139
_exptl_absorpt_correction_T_max 0.992
_exptl_absorpt_correction_T_min 0.898
_exptl_absorpt_correction_type multi-scan
_exptl_absorpt_process_details 'SADABS v2.03, Sheldrick, G.M., (2001)'
_exptl_crystal_colour colourless
_exptl_crystal_density_diffrn 1.243
_exptl_crystal_density_method 'not measured'
_exptl_crystal_description lath
_exptl_crystal_F_000 1024
_exptl_crystal_size_max 0.79
_exptl_crystal_size_mid 0.16
_exptl_crystal_size_min 0.06
_refine_diff_density_max 0.611
_refine_diff_density_min -0.474
_refine_diff_density_rms 0.045
_refine_ls_extinction_method none
_refine_ls_goodness_of_fit_ref 1.019
_refine_ls_hydrogen_treatment mixed
_refine_ls_matrix_type full
_refine_ls_number_parameters 326
_refine_ls_number_reflns 5901
_refine_ls_number_restraints 0
_refine_ls_restrained_S_all 1.019
_refine_ls_R_factor_all 0.0694
_refine_ls_R_factor_gt 0.0442
_refine_ls_shift/su_max 0.001
_refine_ls_shift/su_mean 0.000
_refine_ls_structure_factor_coef Fsqd
_refine_ls_weighting_details 'calc w=1/[\s^2^(Fo^2^)+(0.0441P)^2^+1.6030P] where P=(Fo^2^+2Fc^2^)/3'
_refine_ls_weighting_scheme calc
_refine_ls_wR_factor_gt 0.1003
_refine_ls_wR_factor_ref 0.1176
_reflns_number_gt 4303
_reflns_number_total 5901
_reflns_threshold_expression I>2\s(I)
_cod_data_source_file c0dt00200c.txt
_cod_data_source_block 3a.HH
_cod_original_sg_symbol_H-M P2(1)/c
_cod_database_code 7026101

loop_
_symmetry_equiv_pos_as_xyz
'x, y, z'
'-x, y+1/2, -z+1/2'
'-x, -y, -z'
'x, -y-1/2, z-1/2'

loop_
_atom_site_label
_atom_site_type_symbol
_atom_site_fract_x
_atom_site_fract_y
_atom_site_fract_z
_atom_site_U_iso_or_equiv
_atom_site_adp_type
_atom_site_occupancy
_atom_site_symmetry_multiplicity
_atom_site_calc_flag
_atom_site_refinement_flags
P1 P 0.82305(4) 0.14465(3) 0.90581(4) 0.03134(13) Uani 1 1 d .
C1 C 0.78405(16) 0.24061(10) 0.88286(14) 0.0306(4) Uani 1 1 d .
C2 C 0.83848(18) 0.28368(11) 0.81027(16) 0.0399(5) Uani 1 1 d .
H2B H 0.8964 0.2628 0.7686 0.048 Uiso 1 1 calc R
C3 C 0.8095(2) 0.35618(12) 0.79807(16) 0.0434(5) Uani 1 1 d .
H3A H 0.8473 0.3845 0.7482 0.052 Uiso 1 1 calc R
C4 C 0.72553(19) 0.38760(11) 0.85836(15) 0.0389(5) Uani 1 1 d .
H4 H 0.7061 0.4374 0.8503 0.047 Uiso 1 1 calc R
C5 C 0.67021(17) 0.34616(10) 0.93020(14) 0.0318(4) Uani 1 1 d .
H5 H 0.6125 0.3678 0.9713 0.038 Uiso 1 1 calc R
C6 C 0.69790(15) 0.27295(9) 0.94328(13) 0.0277(4) Uani 1 1 d .
C7 C 0.63525(15) 0.23022(9) 1.01984(14) 0.0285(4) Uani 1 1 d .
H7 H 0.6384 0.1790 1.0163 0.034 Uiso 1 1 calc R
N1 N 0.57805(15) 0.25902(8) 1.08938(12) 0.0349(4) Uani 1 1 d .
C8 C 0.51670(19) 0.21109(9) 1.15825(15) 0.0351(4) Uani 1 1 d .
H8A H 0.5765 0.1760 1.1911 0.042 Uiso 1 1 calc R
H8B H 0.4528 0.1836 1.1154 0.042 Uiso 1 1 calc R
C9 C 0.45898(16) 0.25136(9) 1.24381(14) 0.0277(4) Uani 1 1 d .
O1 O 0.40142(12) 0.21855(7) 1.30677(10) 0.0369(3) Uani 1 1 d .
N2 N 0.47700(14) 0.32266(8) 1.24457(12) 0.0296(3) Uani 1 1 d .
H2 H 0.5206(19) 0.3378(11) 1.1953(16) 0.036 Uiso 1 1 d .
C10 C 0.43496(16) 0.37584(9) 1.31157(13) 0.0276(4) Uani 1 1 d .
C11 C 0.46961(17) 0.44658(10) 1.28893(15) 0.0322(4) Uani 1 1 d .
O2 O 0.53851(15) 0.45386(8) 1.20672(12) 0.0470(4) Uani 1 1 d .
H2A H 0.560(2) 0.4954(16) 1.197(2) 0.070 Uiso 1 1 d .
C12 C 0.43228(19) 0.50333(10) 1.34884(16) 0.0390(5) Uani 1 1 d .
H12 H 0.4553 0.5514 1.3337 0.047 Uiso 1 1 calc R
C13 C 0.36123(18) 0.49011(11) 1.43103(16) 0.0400(5) Uani 1 1 d .
H13 H 0.3356 0.5292 1.4719 0.048 Uiso 1 1 calc R
C14 C 0.32777(18) 0.42068(11) 1.45356(15) 0.0380(4) Uani 1 1 d .
H14 H 0.2794 0.4121 1.5102 0.046 Uiso 1 1 calc R
C15 C 0.36421(17) 0.36279(10) 1.39402(14) 0.0319(4) Uani 1 1 d .
H15 H 0.3409 0.3149 1.4097 0.038 Uiso 1 1 calc R
C16 C 0.94268(17) 0.15183(10) 1.01548(14) 0.0324(4) Uani 1 1 d .
C17 C 1.00480(19) 0.21526(11) 1.04500(16) 0.0404(5) Uani 1 1 d .
H17 H 0.9842 0.2590 1.0085 0.048 Uiso 1 1 calc R
C18 C 1.0965(2) 0.21511(13) 1.12726(18) 0.0485(5) Uani 1 1 d .
H18 H 1.1374 0.2588 1.1475 0.058 Uiso 1 1 calc R
C19 C 1.1285(2) 0.15183(14) 1.17992(17) 0.0492(6) Uani 1 1 d .
H19 H 1.1922 0.1519 1.2355 0.059 Uiso 1 1 calc R
C20 C 1.0679(2) 0.08835(13) 1.15180(17) 0.0460(5) Uani 1 1 d .
H20 H 1.0900 0.0447 1.1879 0.055 Uiso 1 1 calc R
C21 C 0.97472(18) 0.08853(11) 1.07079(15) 0.0379(4) Uani 1 1 d .
H21 H 0.9321 0.0450 1.0527 0.045 Uiso 1 1 calc R
C22 C 0.91155(16) 0.12081(10) 0.79604(14) 0.0316(4) Uani 1 1 d .
C23 C 0.84891(18) 0.10947(12) 0.69731(16) 0.0436(5) Uani 1 1 d .
H23 H 0.7642 0.1198 0.6866 0.052 Uiso 1 1 calc R
C24 C 0.9089(2) 0.08328(13) 0.61479(17) 0.0472(5) Uani 1 1 d .
H24 H 0.8656 0.0771 0.5474 0.057 Uiso 1 1 calc R
C25 C 1.03105(18) 0.06603(12) 0.62951(16) 0.0408(5) Uani 1 1 d .
H25 H 1.0712 0.0466 0.5731 0.049 Uiso 1 1 calc R
C26 C 1.09436(17) 0.07715(12) 0.72627(16) 0.0395(5) Uani 1 1 d .
H26 H 1.1787 0.0657 0.7366 0.047 Uiso 1 1 calc R
C27 C 1.03531(17) 0.10512(11) 0.80900(15) 0.0352(4) Uani 1 1 d .
H27 H 1.0802 0.1136 0.8752 0.042 Uiso 1 1 calc R
C28 C 0.7091(4) 0.63259(19) 1.0018(2) 0.0916(11) Uani 1 1 d .
H28A H 0.6557 0.6745 1.0070 0.110 Uiso 1 1 calc R
H28B H 0.7197 0.6231 0.9276 0.110 Uiso 1 1 calc R
H28C H 0.7886 0.6424 1.0402 0.110 Uiso 1 1 calc R
C29 C 0.6562(3) 0.57166(15) 1.0459(2) 0.0773(9) Uani 1 1 d .
H29A H 0.7139 0.5308 1.0434 0.093 Uiso 1 1 calc R
H29B H 0.5818 0.5588 1.0000 0.093 Uiso 1 1 calc R
O3 O 0.62376(15) 0.57751(8) 1.15096(12) 0.0466(4) Uani 1 1 d .
H3 H 0.609(3) 0.6211(16) 1.165(2) 0.070 Uiso 1 1 d .

loop_
_atom_site_aniso_label
_atom_site_aniso_U_11
_atom_site_aniso_U_22
_atom_site_aniso_U_33
_atom_site_aniso_U_23
_atom_site_aniso_U_13
_atom_site_aniso_U_12
P1 0.0287(2) 0.0325(3) 0.0344(3) -0.0012(2) 0.01106(19) 0.00372(19)
C1 0.0267(9) 0.0352(10) 0.0307(9) 0.0010(8) 0.0066(7) 0.0025(7)
C2 0.0364(10) 0.0482(12) 0.0375(11) 0.0060(9) 0.0154(8) 0.0051(9)
C3 0.0482(12) 0.0465(12) 0.0374(11) 0.0141(9) 0.0136(9) -0.0009(10)
C4 0.0463(12) 0.0345(10) 0.0357(10) 0.0084(8) 0.0028(9) 0.0029(9)
C5 0.0328(9) 0.0337(10) 0.0293(9) 0.0025(8) 0.0043(7) 0.0045(8)
C6 0.0258(9) 0.0309(9) 0.0266(9) 0.0002(7) 0.0033(7) 0.0015(7)
C7 0.0277(9) 0.0257(9) 0.0327(9) 0.0001(7) 0.0064(7) 0.0028(7)
N1 0.0466(9) 0.0261(8) 0.0346(8) 0.0005(6) 0.0176(7) 0.0009(7)
C8 0.0479(11) 0.0224(9) 0.0378(10) -0.0009(7) 0.0190(9) -0.0012(8)
C9 0.0296(9) 0.0240(8) 0.0303(9) 0.0018(7) 0.0075(7) 0.0006(7)
O1 0.0457(8) 0.0257(6) 0.0426(8) 0.0028(6) 0.0217(6) -0.0032(6)
N2 0.0372(9) 0.0225(7) 0.0315(8) 0.0006(6) 0.0157(7) -0.0012(6)
C10 0.0293(9) 0.0252(9) 0.0284(9) -0.0024(7) 0.0031(7) 0.0033(7)
C11 0.0353(10) 0.0275(9) 0.0337(10) -0.0001(7) 0.0030(8) 0.0006(7)
O2 0.0693(10) 0.0244(7) 0.0514(9) -0.0008(6) 0.0276(8) -0.0091(7)
C12 0.0461(11) 0.0263(9) 0.0434(11) -0.0051(8) -0.0011(9) 0.0046(8)
C13 0.0412(11) 0.0383(11) 0.0397(11) -0.0140(9) -0.0006(9) 0.0120(9)
C14 0.0331(10) 0.0489(12) 0.0326(10) -0.0074(9) 0.0065(8) 0.0079(9)
C15 0.0318(9) 0.0335(10) 0.0311(9) -0.0007(7) 0.0065(7) 0.0031(8)
C16 0.0338(9) 0.0363(10) 0.0290(9) -0.0010(8) 0.0132(7) 0.0064(8)
C17 0.0442(11) 0.0369(11) 0.0405(11) -0.0004(9) 0.0060(9) 0.0035(9)
C18 0.0447(12) 0.0548(14) 0.0459(12) -0.0075(10) 0.0035(10) -0.0030(10)
C19 0.0396(11) 0.0715(16) 0.0365(11) 0.0009(11) 0.0044(9) 0.0089(11)
C20 0.0463(12) 0.0548(14) 0.0385(11) 0.0104(10) 0.0122(9) 0.0155(10)
C21 0.0409(11) 0.0389(11) 0.0362(10) 0.0026(8) 0.0151(9) 0.0074(9)
C22 0.0294(9) 0.0329(9) 0.0334(10) -0.0030(8) 0.0078(7) 0.0023(7)
C23 0.0279(10) 0.0611(14) 0.0413(11) -0.0107(10) 0.0012(8) 0.0092(9)
C24 0.0420(12) 0.0656(15) 0.0330(11) -0.0131(10) -0.0011(9) 0.0048(10)
C25 0.0383(11) 0.0490(12) 0.0368(11) -0.0113(9) 0.0117(9) 0.0020(9)
C26 0.0266(9) 0.0529(12) 0.0401(11) -0.0073(9) 0.0093(8) 0.0051(9)
C27 0.0288(9) 0.0464(11) 0.0309(10) -0.0033(8) 0.0055(7) 0.0026(8)
C28 0.125(3) 0.093(2) 0.0647(18) 0.0105(17) 0.0545(19) 0.025(2)
C29 0.108(2) 0.0517(16) 0.080(2) -0.0132(14) 0.0521(18) 0.0099(15)
O3 0.0639(10) 0.0248(7) 0.0550(9) -0.0032(6) 0.0254(8) -0.0033(7)

loop_
_atom_type_symbol
_atom_type_description
_atom_type_scat_dispersion_real
_atom_type_scat_dispersion_imag
_atom_type_scat_source
C C 0.0033 0.0016 'International Tables Vol C Tables 4.2.6.8 and 6.1.1.4'
H H 0.0000 0.0000 'International Tables Vol C Tables 4.2.6.8 and 6.1.1.4'
N N 0.0061 0.0033 'International Tables Vol C Tables 4.2.6.8 and 6.1.1.4'
O O 0.0106 0.0060 'International Tables Vol C Tables 4.2.6.8 and 6.1.1.4'
P P 0.1023 0.0942 'International Tables Vol C Tables 4.2.6.8 and 6.1.1.4'

loop_
_geom_angle_atom_site_label_1
_geom_angle_atom_site_label_2
_geom_angle_atom_site_label_3
_geom_angle
C22 P1 C16 101.76(8)
C22 P1 C1 104.08(8)
C16 P1 C1 101.03(8)
C2 C1 C6 118.18(17)
C2 C1 P1 123.08(14)
C6 C1 P1 118.72(13)
C3 C2 C1 121.18(18)
C2 C3 C4 120.23(18)
C5 C4 C3 119.67(18)
C4 C5 C6 120.91(17)
C5 C6 C1 119.83(16)
C5 C6 C7 119.22(15)
C1 C6 C7 120.95(16)
N1 C7 C6 122.49(16)
C7 N1 C8 117.37(15)
N1 C8 C9 112.68(14)
O1 C9 N2 124.70(16)
O1 C9 C8 120.42(15)
N2 C9 C8 114.88(15)
C9 N2 C10 129.61(15)
C15 C10 C11 120.14(16)
C15 C10 N2 125.29(16)
C11 C10 N2 114.57(15)
O2 C11 C12 124.61(17)
O2 C11 C10 115.76(16)
C12 C11 C10 119.62(17)
C11 C12 C13 120.10(19)
C14 C13 C12 120.27(18)
C13 C14 C15 120.52(18)
C10 C15 C14 119.35(18)
C17 C16 C21 118.45(18)
C17 C16 P1 124.53(15)
C21 C16 P1 117.01(15)
C18 C17 C16 120.5(2)
C19 C18 C17 120.3(2)
C18 C19 C20 120.0(2)
C19 C20 C21 119.8(2)
C20 C21 C16 120.9(2)
C27 C22 C23 118.24(17)
C27 C22 P1 123.11(14)
C23 C22 P1 118.18(14)
C24 C23 C22 120.59(18)
C25 C24 C23 120.56(19)
C26 C25 C24 119.60(18)
C25 C26 C27 120.17(18)
C22 C27 C26 120.79(18)
C28 C29 O3 117.7(2)

loop_
_geom_bond_atom_site_label_1
_geom_bond_atom_site_label_2
_geom_bond_distance
P1 C22 1.8334(18)
P1 C16 1.834(2)
P1 C1 1.8439(19)
C1 C2 1.398(3)
C1 C6 1.411(2)
C2 C3 1.384(3)
C3 C4 1.385(3)
C4 C5 1.380(3)
C5 C6 1.395(2)
C6 C7 1.477(2)
C7 N1 1.254(2)
N1 C8 1.458(2)
C8 C9 1.510(2)
C9 O1 1.229(2)
C9 N2 1.334(2)
N2 C10 1.410(2)
C10 C15 1.388(2)
C10 C11 1.401(2)
C11 O2 1.358(2)
C11 C12 1.384(3)
C12 C13 1.388(3)
C13 C14 1.374(3)
C14 C15 1.394(3)
C16 C17 1.393(3)
C16 C21 1.395(3)
C17 C18 1.386(3)
C18 C19 1.379(3)
C19 C20 1.382(3)
C20 C21 1.386(3)
C22 C27 1.389(3)
C22 C23 1.394(3)
C23 C24 1.382(3)
C24 C25 1.379(3)
C25 C26 1.375(3)
C26 C27 1.390(3)
C28 C29 1.410(4)
C29 O3 1.423(3)

loop_
_geom_hbond_atom_site_label_D
_geom_hbond_atom_site_label_H
_geom_hbond_atom_site_label_A
_geom_hbond_distance_DH
_geom_hbond_distance_HA
_geom_hbond_distance_DA
_geom_hbond_angle_DHA
_geom_hbond_site_symmetry_A
N2 H2 N1 0.87(2) 2.12(2) 2.638(2) 117.0(17) .
O2 H2A O3 0.82(3) 1.79(3) 2.598(2) 167(3) .
O3 H3 O1 0.85(3) 1.84(3) 2.6846(19) 172(3) 2_657

loop_
_geom_torsion_atom_site_label_1
_geom_torsion_atom_site_label_2
_geom_torsion_atom_site_label_3
_geom_torsion_atom_site_label_4
_geom_torsion
C22 P1 C1 C2 -12.68(19)
C16 P1 C1 C2 92.56(17)
C22 P1 C1 C6 169.21(14)
C16 P1 C1 C6 -85.55(15)
C6 C1 C2 C3 0.3(3)
P1 C1 C2 C3 -177.78(16)
C1 C2 C3 C4 0.2(3)
C2 C3 C4 C5 -0.5(3)
C3 C4 C5 C6 0.2(3)
C4 C5 C6 C1 0.3(3)
C4 C5 C6 C7 -179.05(17)
C2 C1 C6 C5 -0.6(3)
P1 C1 C6 C5 177.61(14)
C2 C1 C6 C7 178.79(17)
P1 C1 C6 C7 -3.0(2)
C5 C6 C7 N1 -15.6(3)
C1 C6 C7 N1 165.04(18)
C6 C7 N1 C8 178.09(17)
C7 N1 C8 C9 175.69(17)
N1 C8 C9 O1 178.34(17)
N1 C8 C9 N2 -2.2(2)
O1 C9 N2 C10 -1.7(3)
C8 C9 N2 C10 178.86(17)
C9 N2 C10 C15 0.7(3)
C9 N2 C10 C11 -178.96(18)
C15 C10 C11 O2 -179.86(17)
N2 C10 C11 O2 -0.2(2)
C15 C10 C11 C12 -0.4(3)
N2 C10 C11 C12 179.24(17)
O2 C11 C12 C13 179.61(18)
C10 C11 C12 C13 0.2(3)
C11 C12 C13 C14 0.1(3)
C12 C13 C14 C15 -0.3(3)
C11 C10 C15 C14 0.3(3)
N2 C10 C15 C14 -179.33(17)
C13 C14 C15 C10 0.1(3)
C22 P1 C16 C17 90.74(17)
C1 P1 C16 C17 -16.34(18)
C22 P1 C16 C21 -87.63(15)
C1 P1 C16 C21 165.29(14)
C21 C16 C17 C18 0.2(3)
P1 C16 C17 C18 -178.16(15)
C16 C17 C18 C19 1.0(3)
C17 C18 C19 C20 -1.0(3)
C18 C19 C20 C21 -0.2(3)
C19 C20 C21 C16 1.3(3)
C17 C16 C21 C20 -1.3(3)
P1 C16 C21 C20 177.15(14)
C16 P1 C22 C27 6.90(19)
C1 P1 C22 C27 111.59(17)
C16 P1 C22 C23 178.93(16)
C1 P1 C22 C23 -76.38(18)
C27 C22 C23 C24 0.0(3)
P1 C22 C23 C24 -172.43(18)
C22 C23 C24 C25 1.8(4)
C23 C24 C25 C26 -2.0(4)
C24 C25 C26 C27 0.5(3)
C23 C22 C27 C26 -1.6(3)
P1 C22 C27 C26 170.47(16)
C25 C26 C27 C22 1.3(3)
